data_7128206
loop_
_publ_author_name
'Boronski, Josef T.'
'Seed, John A.'
'Wooles, Ashley J.'
'Liddle, Stephen T.'

_publ_section_title
;
 Fragmentation, catenation, and direct functionalisation of white
 phosphorus by a uranium(IV)-silyl-phosphino-carbene complex.
;
_journal_issue 41
_journal_name_full 'Chemical communications (Cambridge, England)'
_journal_page_first 5090
_journal_page_last 5093
_journal_paper_doi 10.1039/d1cc01741a
_journal_volume 57
_journal_year 2021
_chemical_formula_moiety 'C32 H38 P7 Si2, C12 H32 Li N4'
_chemical_formula_sum 'C44 H70 Li N4 P7 Si2'
_chemical_formula_weight 934.95
_space_group_crystal_system monoclinic
_space_group_IT_number 14
_space_group_name_Hall '-P 2ybc'
_space_group_name_H-M_alt 'P 1 21/c 1'
_atom_sites_solution_hydrogens geom
_atom_sites_solution_primary dual
_atom_sites_solution_secondary difmap
_audit_creation_date 2019-01-09
_audit_creation_method
;
Olex2 1.2
(compiled 2018.05.29 svn.r3508 for OlexSys, GUI svn.r5506)
;
_audit_update_record
;
2021-02-03 deposited with the CCDC.	2021-04-20 downloaded from the CCDC.
;
_cell_angle_alpha 90
_cell_angle_beta 91.875(5)
_cell_angle_gamma 90
_cell_formula_units_Z 4
_cell_length_a 9.9343(4)
_cell_length_b 23.4616(11)
_cell_length_c 22.0737(12)
_cell_measurement_reflns_used 5152
_cell_measurement_temperature 100(2)
_cell_measurement_theta_max 70.0160
_cell_measurement_theta_min 2.7610
_cell_volume 5142.1(4)
_computing_cell_refinement 'CrysAlisPro 1.171.39.27b (Rigaku OD, 2015)'
_computing_data_collection 'CrysAlisPro 1.171.39.27b (Rigaku OD, 2015)'
_computing_data_reduction 'CrysAlisPro 1.171.39.27b (Rigaku OD, 2015)'
_computing_molecular_graphics 'Olex2 (Dolomanov et al., 2009)'
_computing_publication_material 'Olex2 (Dolomanov et al., 2009)'
_computing_structure_refinement 'ShelXL (Sheldrick, 2015)'
_computing_structure_solution 'ShelXT (Sheldrick, 2015)'
_diffrn_ambient_environment N~2~
_diffrn_ambient_temperature 100(2)
_diffrn_detector 'CCD plate'
_diffrn_measured_fraction_theta_full 0.996
_diffrn_measured_fraction_theta_max 0.962
_diffrn_measurement_details
;
List of Runs (angles in degrees, time in seconds):

  # Type    Start    End  Width  t~exp~   \w     \q     \k     \f   Frames
#--------------------------------------------------------------------------
  1  \w     59.00 108.00   0.50    4.00    --   44.70  12.00 -85.00   98
  2  \w    -18.00  20.00   0.50    4.00    --   44.70  12.00 -85.00   76
  3  \w     36.00 132.00   0.50    4.00    --   44.70  60.00 150.00  192
  4  \w    -42.00 131.00   0.50    4.00    --   44.70  20.00  90.00  346
  5  \w     95.00 197.00   0.50   20.00    --  108.20  50.00  60.00  204
  6  \w    139.00 167.00   0.50   20.00    --  108.20  30.00  60.00   56
  7  \w     20.00 197.00   0.50   20.00    --  108.20  50.00-150.00  354
  8  \w     39.00  66.00   0.50   20.00    --  108.20  50.00  90.00   54
  9  \w     73.00 129.00   0.50   20.00    --  108.20  50.00 150.00  112
 10  \w     87.00 192.00   0.50   20.00    --  108.20  50.00  90.00  210
 11  \w    136.00 164.00   0.50   20.00    --  108.20  50.00 150.00   56
 12  \w     26.00  68.00   0.50   20.00    --  108.20  30.00  60.00   84
 13  \w     40.00  67.00   0.50   20.00    --  108.20  50.00  60.00   54
 14  \w    154.00 182.00   0.50   20.00    --  108.20  50.00 120.00   56
 15  \w     22.00 191.00   0.50   20.00    --  108.20  12.00 -85.00  338
;
_diffrn_measurement_device 'four-circle diffractometer'
_diffrn_measurement_device_type 'XtaLAB AFC11 (RINC): quarter-chi single'
_diffrn_measurement_method '\w scans'
_diffrn_orient_matrix_type 'CrysAlisPro convention (1999,Acta A55,543-557)'
_diffrn_orient_matrix_UB_11 -0.0836907000
_diffrn_orient_matrix_UB_12 0.0141285000
_diffrn_orient_matrix_UB_13 -0.0580428000
_diffrn_orient_matrix_UB_21 -0.1291259000
_diffrn_orient_matrix_UB_22 0.0008239000
_diffrn_orient_matrix_UB_23 0.0368294000
_diffrn_orient_matrix_UB_31 0.0200017000
_diffrn_orient_matrix_UB_32 0.0641123000
_diffrn_orient_matrix_UB_33 0.0122848000
_diffrn_radiation_monochromator graphite
_diffrn_radiation_probe x-ray
_diffrn_radiation_type CuK\a
_diffrn_radiation_wavelength 1.54184
_diffrn_reflns_av_R_equivalents 0.0870
_diffrn_reflns_av_unetI/netI 0.0807
_diffrn_reflns_Laue_measured_fraction_full 0.996
_diffrn_reflns_Laue_measured_fraction_max 0.962
_diffrn_reflns_limit_h_max 12
_diffrn_reflns_limit_h_min -12
_diffrn_reflns_limit_k_max 27
_diffrn_reflns_limit_k_min -21
_diffrn_reflns_limit_l_max 27
_diffrn_reflns_limit_l_min -27
_diffrn_reflns_number 35902
_diffrn_reflns_point_group_measured_fraction_full 0.996
_diffrn_reflns_point_group_measured_fraction_max 0.962
_diffrn_reflns_theta_full 67.684
_diffrn_reflns_theta_max 76.690
_diffrn_reflns_theta_min 2.749
_diffrn_source 'fine-focus sealed X-ray tube'
_diffrn_source_type 'Enhance (Cu) X-ray Source'
_exptl_absorpt_coefficient_mu 2.940
_exptl_absorpt_correction_T_max 1.000
_exptl_absorpt_correction_T_min 0.949
_exptl_absorpt_correction_type gaussian
_exptl_absorpt_process_details
;
CrysAlisPro 1.171.39.27b (Rigaku Oxford Diffraction, 2015)
Numerical absorption correction based on gaussian integration over
			a multifaceted crystal model
Empirical absorption correction using spherical harmonics,
 implemented in SCALE3 ABSPACK scaling algorithm.
;
_exptl_crystal_colour 'clear reddish orange'
_exptl_crystal_colour_lustre clear
_exptl_crystal_colour_modifier reddish
_exptl_crystal_colour_primary orange
_exptl_crystal_density_diffrn 1.208
_exptl_crystal_description plate
_exptl_crystal_F_000 1992
_exptl_crystal_size_max 0.088
_exptl_crystal_size_mid 0.053
_exptl_crystal_size_min 0.043
_refine_diff_density_max 0.588
_refine_diff_density_min -0.371
_refine_diff_density_rms 0.072
_refine_ls_extinction_method none
_refine_ls_goodness_of_fit_ref 1.040
_refine_ls_hydrogen_treatment constr
_refine_ls_matrix_type full
_refine_ls_number_parameters 690
_refine_ls_number_reflns 10426
_refine_ls_number_restraints 935
_refine_ls_restrained_S_all 1.049
_refine_ls_R_factor_all 0.0993
_refine_ls_R_factor_gt 0.0686
_refine_ls_shift/su_max 0.001
_refine_ls_shift/su_mean 0.000
_refine_ls_structure_factor_coef Fsqd
_refine_ls_weighting_details 'w=1/[\s^2^(Fo^2^)+(0.1004P)^2^+2.8744P] where P=(Fo^2^+2Fc^2^)/3'
_refine_ls_weighting_scheme calc
_refine_ls_wR_factor_gt 0.1798
_refine_ls_wR_factor_ref 0.2010
_reflns_Friedel_coverage 0.000
_reflns_number_gt 7191
_reflns_number_total 10426
_reflns_threshold_expression 'I > 2\s(I)'
_cod_data_source_file d1cc01741a2.cif
_cod_data_source_block 2
_cod_depositor_comments 'Adding full bibliography for 7128206--7128208.cif.'
_cod_database_code 7128206
_manchester_internal_diff_code LSTL226
_manchester_internal_stl_name UJB29
_manchester_internal_coll_client JB
_manchester_internal_coll_date 08/01/2019
_manchester_internal_process_date 09/01/2019
_manchester_internal_process_user JB
_manchester_internal_solution_date 09/01/2019
_manchester_internal_solution_user JB
_manchester_internal_refinement_date 09/01/2019
_manchester_internal_refinement_user JB/AW
_manchester_internal_validation_date 09/01/2019
_manchester_internal_validation_user JB/AW
_manchester_internal_archive_date 09/01/2019
_manchester_internal_archive_user AW
_shelx_shelxl_version_number 2018/3
_chemical_oxdiff_formula C44H66LiN4P7Si2
_chemical_oxdiff_usercomment jb
_shelx_space_group_comment
;
The symmetry employed for this shelxl refinement is uniquely defined
by the following loop, which should always be used as a source of
symmetry information in preference to the above space-group names.
They are only intended as comments.
;
_shelx_estimated_absorpt_t_max 0.884
_shelx_estimated_absorpt_t_min 0.782
_reflns_odcompleteness_completeness 99.50
_reflns_odcompleteness_iscentric 1
_reflns_odcompleteness_theta 68.13
_olex2_refinement_description
;
1. Fixed Uiso
 At 1.2 times of:
  All C(H) groups, All C(H,H) groups
 At 1.5 times of:
  All C(H,H,H) groups
2. Restrained distances
 N7-C52 = N7-C51 = N7-C53 = N8-C54 = N8-C55 = N8-C56 = N6-C50 = N6-C48 = N6-
 C49 = N5-C46 = N5-C45 = N1-C34 = N1-C33 = N1-C35 = N2-C36 = N2-C37 = N2-C38 =
 N3-C40 = N3-C41 = N3-C39 = N4-C42 = N4-C44 = N4-C43
 1.45 with sigma of 0.01
 C47-C48 = C54-C53 = C36-C35 = C42-C41
 1.55 with sigma of 0.01
 N6-Li1 \\sim N5-Li1 \\sim N8-Li1 \\sim N7-Li1 \\sim N2-Li1 \\sim N3-Li1 \\sim
N1-Li1 \\sim N4-Li1
 with sigma of 0.02
 C52-C53 \\sim C53-C51 \\sim C55-C54 \\sim C54-C56 \\sim C49-C48 \\sim C48-C50
\\sim C46-C47 \\sim C47-C45
 \\sim C39-C41 \\sim C41-C40 \\sim C43-C42 \\sim C42-C44 \\sim C38-C36 \\sim
C36-C37 \\sim C33-C35 \\sim C35-C34
 with sigma of 0.02
 C45-C46 \\sim C55-C56 \\sim C52-C51 \\sim C49-C50 \\sim C38-C37 \\sim C39-C40
\\sim C43-C44 \\sim C33-C34
 with sigma of 0.02
3. Uiso/Uaniso restraints and constraints
Li1 \\sim N1 \\sim N2 \\sim N3 \\sim N4 \\sim C33 \\sim C34 \\sim C35 \\sim C36
\\sim C37 \\sim C38 \\sim C39 \\sim C40 \\sim C41 \\sim C42 \\sim C43 \\sim C44
\\sim N7 \\sim N5 \\sim N6 \\sim N8 \\sim C45 \\sim C46 \\sim C47 \\sim C48
\\sim C49 \\sim C50 \\sim C51 \\sim C52 \\sim C53 \\sim C54 \\sim C55 \\sim
C56: within 2A with sigma of 0.01 and sigma for terminal atoms of 0.02
4. Rigid body (RIGU) restrains
 Li1, N1, N2, N3, N4, C33, C34, C35, C36, C37, C38, C39, C40, C41, C42, C43,
 C44, N7, N5, N6, N8, C45, C46, C47, C48, C49, C50, C51, C52, C53, C54, C55, C56
 with sigma for 1-2 distances of 0.004 and sigma for 1-3 distances of 0.004
5. Others
 Sof(N7)=Sof(N5)=Sof(N6)=Sof(N8)=Sof(C45)=Sof(H45A)=Sof(H45B)=Sof(H45C)=
 Sof(C46)=Sof(H46A)=Sof(H46B)=Sof(H46C)=Sof(C47)=Sof(H47A)=Sof(H47B)=Sof(C48)=
 Sof(H48A)=Sof(H48B)=Sof(C49)=Sof(H49A)=Sof(H49B)=Sof(H49C)=Sof(C50)=Sof(H50A)=
 Sof(H50B)=Sof(H50C)=Sof(C51)=Sof(H51B)=Sof(H51A)=Sof(H51C)=Sof(C52)=Sof(H52A)=
 Sof(H52C)=Sof(H52B)=Sof(C53)=Sof(H53A)=Sof(H53B)=Sof(C54)=Sof(H54A)=Sof(H54B)=
 Sof(C55)=Sof(H55A)=Sof(H55B)=Sof(H55C)=Sof(C56)=Sof(H56A)=Sof(H56B)=Sof(H56C)=
 1-FVAR(1)
 Sof(N1)=Sof(N2)=Sof(N3)=Sof(N4)=Sof(C33)=Sof(H33A)=Sof(H33B)=Sof(H33C)=
 Sof(C34)=Sof(H34A)=Sof(H34B)=Sof(H34C)=Sof(C35)=Sof(H35A)=Sof(H35B)=Sof(C36)=
 Sof(H36A)=Sof(H36B)=Sof(C37)=Sof(H37A)=Sof(H37B)=Sof(H37C)=Sof(C38)=Sof(H38A)=
 Sof(H38B)=Sof(H38C)=Sof(C39)=Sof(H39A)=Sof(H39B)=Sof(H39C)=Sof(C40)=Sof(H40A)=
 Sof(H40B)=Sof(H40C)=Sof(C41)=Sof(H41A)=Sof(H41B)=Sof(C42)=Sof(H42A)=Sof(H42B)=
 Sof(C43)=Sof(H43A)=Sof(H43B)=Sof(H43C)=Sof(C44)=Sof(H44A)=Sof(H44B)=Sof(H44C)=
 FVAR(1)
6.a Secondary CH2 refined with riding coordinates:
 C35(H35A,H35B), C36(H36A,H36B), C41(H41A,H41B), C42(H42A,H42B), C47(H47A,
 H47B), C48(H48A,H48B), C53(H53A,H53B), C54(H54A,H54B)
6.b Aromatic/amide H refined with riding coordinates:
 C10(H10), C11(H11), C12(H12), C13(H13), C14(H14), C16(H16), C17(H17),
 C18(H18), C19(H19), C20(H20), C22(H22), C23(H23), C24(H24), C25(H25), C26(H26),
  C28(H28), C29(H29), C30(H30), C31(H31), C32(H32)
6.c Idealised Me refined as rotating group:
 C3(H3A,H3B,H3C), C4(H4A,H4B,H4C), C5(H5A,H5B,H5C), C6(H6A,H6B,H6C), C7(H7A,
 H7B,H7C), C8(H8A,H8B,H8C), C33(H33A,H33B,H33C), C34(H34A,H34B,H34C), C37(H37A,
 H37B,H37C), C38(H38A,H38B,H38C), C39(H39A,H39B,H39C), C40(H40A,H40B,H40C),
 C43(H43A,H43B,H43C), C44(H44A,H44B,H44C), C45(H45A,H45B,H45C), C46(H46A,H46B,
 H46C), C49(H49A,H49B,H49C), C50(H50A,H50B,H50C), C51(H51B,H51A,H51C), C52(H52A,
 H52C,H52B), C55(H55A,H55B,H55C), C56(H56A,H56B,H56C)
;
_olex2_submission_special_instructions 'No special instructions were received'
_oxdiff_exptl_absorpt_empirical_details
;
Empirical correction (ABSPACK) includes:
- Absorption correction using spherical harmonics
- Frame scaling
- Detector area scaling
;
_oxdiff_exptl_absorpt_empirical_full_max 2.573
_oxdiff_exptl_absorpt_empirical_full_min 0.549

loop_
_space_group_symop_operation_xyz
'x, y, z'
'-x, y+1/2, -z+1/2'
'-x, -y, -z'
'x, -y-1/2, z-1/2'

loop_
_atom_site_label
_atom_site_type_symbol
_atom_site_fract_x
_atom_site_fract_y
_atom_site_fract_z
_atom_site_U_iso_or_equiv
_atom_site_adp_type
_atom_site_occupancy
_atom_site_site_symmetry_order
_atom_site_calc_flag
_atom_site_refinement_flags_posn
_atom_site_refinement_flags_adp
_atom_site_refinement_flags_occupancy
_atom_site_disorder_assembly
_atom_site_disorder_group
P1 P 0.58494(10) 0.40935(4) 0.65316(4) 0.0467(2) Uani 1 1 d . . . . .
P2 P 0.90013(11) 0.35826(4) 0.83313(5) 0.0500(2) Uani 1 1 d . . . . .
P3 P 0.83014(10) 0.43758(4) 0.72532(4) 0.0485(2) Uani 1 1 d . . . . .
P4 P 0.66349(10) 0.42334(4) 0.78836(5) 0.0475(2) Uani 1 1 d . . . . .
P5 P 0.57074(11) 0.35281(5) 0.73201(5) 0.0518(3) Uani 1 1 d . . . . .
P6 P 0.73627(13) 0.29454(5) 0.71667(5) 0.0596(3) Uani 1 1 d . . . . .
P7 P 0.91075(11) 0.34847(5) 0.73436(5) 0.0541(3) Uani 1 1 d . . . . .
Si1 Si 0.83779(11) 0.46175(5) 0.58806(5) 0.0478(3) Uani 1 1 d . . . . .
Si2 Si 0.66091(12) 0.38003(5) 0.92095(5) 0.0522(3) Uani 1 1 d . . . . .
C1 C 0.7437(4) 0.43755(17) 0.65311(18) 0.0501(9) Uani 1 1 d . . . . .
C2 C 0.7483(4) 0.38745(17) 0.84932(18) 0.0499(9) Uani 1 1 d . . . . .
C3 C 0.9064(4) 0.53517(17) 0.6021(2) 0.0555(10) Uani 1 1 d . . . . .
H3A H 0.832530 0.562848 0.600065 0.083 Uiso 1 1 calc GR . . . .
H3B H 0.971754 0.544396 0.571298 0.083 Uiso 1 1 calc GR . . . .
H3C H 0.950849 0.536644 0.642403 0.083 Uiso 1 1 calc GR . . . .
C4 C 0.9853(5) 0.41382(19) 0.5744(2) 0.0599(10) Uani 1 1 d . . . . .
H4A H 1.043153 0.411972 0.611165 0.090 Uiso 1 1 calc GR . . . .
H4B H 1.036837 0.428987 0.540921 0.090 Uiso 1 1 calc GR . . . .
H4C H 0.952696 0.375506 0.564025 0.090 Uiso 1 1 calc GR . . . .
C5 C 0.7344(5) 0.4652(2) 0.5155(2) 0.0601(11) Uani 1 1 d . . . . .
H5A H 0.708800 0.426541 0.502881 0.090 Uiso 1 1 calc GR . . . .
H5B H 0.787298 0.483056 0.484005 0.090 Uiso 1 1 calc GR . . . .
H5C H 0.653061 0.487778 0.521842 0.090 Uiso 1 1 calc GR . . . .
C6 C 0.6027(5) 0.4517(2) 0.9479(2) 0.0621(11) Uani 1 1 d . . . . .
H6A H 0.681154 0.475579 0.958147 0.093 Uiso 1 1 calc GR . . . .
H6B H 0.548625 0.446795 0.983881 0.093 Uiso 1 1 calc GR . . . .
H6C H 0.548015 0.470109 0.915740 0.093 Uiso 1 1 calc GR . . . .
C7 C 0.7703(5) 0.3501(2) 0.9849(2) 0.0655(12) Uani 1 1 d . . . . .
H7A H 0.794121 0.310551 0.975611 0.098 Uiso 1 1 calc GR . . . .
H7B H 0.721062 0.351207 1.022587 0.098 Uiso 1 1 calc GR . . . .
H7C H 0.852620 0.372906 0.989561 0.098 Uiso 1 1 calc GR . . . .
C8 C 0.5091(5) 0.3332(2) 0.9122(2) 0.0678(12) Uani 1 1 d . . . . .
H8A H 0.447616 0.348937 0.880798 0.102 Uiso 1 1 calc GR . . . .
H8B H 0.463081 0.331323 0.950720 0.102 Uiso 1 1 calc GR . . . .
H8C H 0.536926 0.294812 0.900359 0.102 Uiso 1 1 calc GR . . . .
C9 C 0.4535(4) 0.46334(17) 0.65975(17) 0.0476(8) Uani 1 1 d . . . . .
C10 C 0.4787(4) 0.51853(18) 0.6402(2) 0.0581(10) Uani 1 1 d . . . . .
H10 H 0.564160 0.528017 0.624958 0.070 Uiso 1 1 calc R . . . .
C11 C 0.3792(5) 0.5596(2) 0.6431(2) 0.0656(12) Uani 1 1 d . . . . .
H11 H 0.395074 0.596851 0.628025 0.079 Uiso 1 1 calc R . . . .
C12 C 0.2575(5) 0.5468(2) 0.6677(2) 0.0656(12) Uani 1 1 d . . . . .
H12 H 0.190623 0.575486 0.670394 0.079 Uiso 1 1 calc R . . . .
C13 C 0.2315(5) 0.4923(2) 0.6887(2) 0.0645(11) Uani 1 1 d . . . . .
H13 H 0.147843 0.483694 0.706254 0.077 Uiso 1 1 calc R . . . .
C14 C 0.3292(4) 0.4507(2) 0.6837(2) 0.0577(10) Uani 1 1 d . . . . .
H14 H 0.311157 0.412961 0.696846 0.069 Uiso 1 1 calc R . . . .
C15 C 0.5352(4) 0.37324(17) 0.58303(18) 0.0504(9) Uani 1 1 d . . . . .
C16 C 0.4227(4) 0.38990(18) 0.5478(2) 0.0547(10) Uani 1 1 d . . . . .
H16 H 0.366877 0.419881 0.561331 0.066 Uiso 1 1 calc R . . . .
C17 C 0.3923(5) 0.3630(2) 0.4934(2) 0.0670(12) Uani 1 1 d . . . . .
H17 H 0.317215 0.375202 0.469013 0.080 Uiso 1 1 calc R . . . .
C18 C 0.4711(6) 0.3182(2) 0.4746(2) 0.0741(14) Uani 1 1 d . . . . .
H18 H 0.448848 0.299179 0.437603 0.089 Uiso 1 1 calc R . . . .
C19 C 0.5826(6) 0.3010(2) 0.5093(2) 0.0678(12) Uani 1 1 d . . . . .
H19 H 0.636350 0.270175 0.496235 0.081 Uiso 1 1 calc R . . . .
C20 C 0.6153(5) 0.32887(19) 0.5629(2) 0.0581(10) Uani 1 1 d . . . . .
H20 H 0.692931 0.317653 0.586210 0.070 Uiso 1 1 calc R . . . .
C21 C 0.9304(5) 0.28974(19) 0.86971(19) 0.0609(11) Uani 1 1 d . . . . .
C22 C 0.8264(6) 0.2501(2) 0.8670(2) 0.0704(13) Uani 1 1 d . . . . .
H22 H 0.744056 0.258849 0.845972 0.084 Uiso 1 1 calc R . . . .
C23 C 0.8439(8) 0.1969(2) 0.8956(3) 0.091(2) Uani 1 1 d . . . . .
H23 H 0.773311 0.169542 0.893439 0.109 Uiso 1 1 calc R . . . .
C24 C 0.9608(9) 0.1843(3) 0.9262(3) 0.102(2) Uani 1 1 d . . . . .
H24 H 0.970973 0.148709 0.946298 0.123 Uiso 1 1 calc R . . . .
C25 C 1.0649(8) 0.2233(3) 0.9280(3) 0.093(2) Uani 1 1 d . . . . .
H25 H 1.147564 0.213756 0.948375 0.111 Uiso 1 1 calc R . . . .
C26 C 1.0504(6) 0.2763(2) 0.9005(2) 0.0769(15) Uani 1 1 d . . . . .
H26 H 1.122060 0.303088 0.902636 0.092 Uiso 1 1 calc R . . . .
C27 C 1.0409(4) 0.4036(2) 0.85947(19) 0.0547(10) Uani 1 1 d . . . . .
C28 C 1.1635(4) 0.4041(2) 0.8315(2) 0.0620(11) Uani 1 1 d . . . . .
H28 H 1.178378 0.379009 0.798606 0.074 Uiso 1 1 calc R . . . .
C29 C 1.2646(5) 0.4410(3) 0.8513(3) 0.0740(14) Uani 1 1 d . . . . .
H29 H 1.347752 0.441445 0.831227 0.089 Uiso 1 1 calc R . . . .
C30 C 1.2464(5) 0.4767(3) 0.8993(3) 0.0873(17) Uani 1 1 d . . . . .
H30 H 1.317140 0.501170 0.913162 0.105 Uiso 1 1 calc R . . . .
C31 C 1.1252(6) 0.4769(3) 0.9270(3) 0.098(2) Uani 1 1 d . . . . .
H31 H 1.112198 0.501408 0.960591 0.117 Uiso 1 1 calc R . . . .
C32 C 1.0210(5) 0.4416(3) 0.9066(3) 0.0763(14) Uani 1 1 d . . . . .
H32 H 0.935946 0.443449 0.924952 0.092 Uiso 1 1 calc R . . . .
Li1 Li 0.7575(7) 0.6697(3) 0.8193(3) 0.0766(18) Uani 1 1 d D U . . .
N1 N 0.9472(8) 0.6297(4) 0.8189(4) 0.108(2) Uani 0.653(5) 1 d D U P A 1
N2 N 0.8257(9) 0.7234(4) 0.8878(4) 0.091(2) Uani 0.653(5) 1 d D U P A 1
N3 N 0.5506(8) 0.6368(3) 0.8329(3) 0.0925(19) Uani 0.653(5) 1 d D U P A 1
N4 N 0.6833(13) 0.6909(6) 0.7330(4) 0.0771(17) Uani 0.653(5) 1 d D U P A 1
C33 C 0.9467(15) 0.5682(4) 0.8194(7) 0.140(4) Uani 0.653(5) 1 d D U P A 1
H33A H 0.893128 0.554606 0.852969 0.210 Uiso 0.653(5) 1 calc GR . P A 1
H33B H 1.039308 0.554181 0.824585 0.210 Uiso 0.653(5) 1 calc GR . P A 1
H33C H 0.907421 0.554089 0.780968 0.210 Uiso 0.653(5) 1 calc GR . P A 1
C34 C 1.0320(12) 0.6502(6) 0.7703(5) 0.130(3) Uani 0.653(5) 1 d D U P A 1
H34A H 1.005650 0.631112 0.732262 0.195 Uiso 0.653(5) 1 calc GR . P A 1
H34B H 1.126636 0.641728 0.780597 0.195 Uiso 0.653(5) 1 calc GR . P A 1
H34C H 1.020454 0.691465 0.765600 0.195 Uiso 0.653(5) 1 calc GR . P A 1
C35 C 1.0052(12) 0.6497(4) 0.8771(4) 0.115(3) Uani 0.653(5) 1 d D U P A 1
H35A H 1.104234 0.644924 0.877918 0.138 Uiso 0.653(5) 1 calc R . P A 1
H35B H 0.968509 0.627159 0.910687 0.138 Uiso 0.653(5) 1 calc R . P A 1
C36 C 0.9691(9) 0.7125(4) 0.8843(5) 0.101(2) Uani 0.653(5) 1 d D U P A 1
H36A H 1.015051 0.727235 0.921573 0.121 Uiso 0.653(5) 1 calc R . P A 1
H36B H 1.003969 0.733977 0.849542 0.121 Uiso 0.653(5) 1 calc R . P A 1
C37 C 0.7964(12) 0.7833(4) 0.8828(5) 0.099(3) Uani 0.653(5) 1 d D U P A 1
H37A H 0.833594 0.798210 0.845431 0.149 Uiso 0.653(5) 1 calc GR . P A 1
H37B H 0.837045 0.803397 0.917755 0.149 Uiso 0.653(5) 1 calc GR . P A 1
H37C H 0.698656 0.788975 0.881860 0.149 Uiso 0.653(5) 1 calc GR . P A 1
C38 C 0.7744(12) 0.6999(5) 0.9440(5) 0.115(3) Uani 0.653(5) 1 d D U P A 1
H38A H 0.676685 0.705456 0.944636 0.173 Uiso 0.653(5) 1 calc GR . P A 1
H38B H 0.817362 0.719385 0.978846 0.173 Uiso 0.653(5) 1 calc GR . P A 1
H38C H 0.794801 0.659045 0.946264 0.173 Uiso 0.653(5) 1 calc GR . P A 1
C39 C 0.5463(14) 0.5804(4) 0.8601(5) 0.121(3) Uani 0.653(5) 1 d D U P A 1
H39A H 0.617718 0.556653 0.843680 0.181 Uiso 0.653(5) 1 calc GR . P A 1
H39B H 0.458549 0.562806 0.850690 0.181 Uiso 0.653(5) 1 calc GR . P A 1
H39C H 0.559726 0.583603 0.904106 0.181 Uiso 0.653(5) 1 calc GR . P A 1
C40 C 0.4679(10) 0.6747(4) 0.8699(4) 0.098(3) Uani 0.653(5) 1 d D U P A 1
H40A H 0.372875 0.663988 0.864821 0.148 Uiso 0.653(5) 1 calc GR . P A 1
H40B H 0.479680 0.714254 0.856709 0.148 Uiso 0.653(5) 1 calc GR . P A 1
H40C H 0.496283 0.671154 0.912648 0.148 Uiso 0.653(5) 1 calc GR . P A 1
C41 C 0.4922(10) 0.6348(4) 0.7714(3) 0.089(2) Uani 0.653(5) 1 d D U P A 1
H41A H 0.392685 0.633312 0.772592 0.107 Uiso 0.653(5) 1 calc R . P A 1
H41B H 0.523778 0.600397 0.750172 0.107 Uiso 0.653(5) 1 calc R . P A 1
C42 C 0.5366(13) 0.6890(5) 0.7377(6) 0.085(2) Uani 0.653(5) 1 d D U P A 1
H42A H 0.493778 0.689586 0.696612 0.102 Uiso 0.653(5) 1 calc R . P A 1
H42B H 0.505979 0.723118 0.759775 0.102 Uiso 0.653(5) 1 calc R . P A 1
C43 C 0.7225(11) 0.6479(6) 0.6884(6) 0.091(3) Uani 0.653(5) 1 d D U P A 1
H43A H 0.820766 0.647486 0.685730 0.137 Uiso 0.653(5) 1 calc GR . P A 1
H43B H 0.681508 0.657277 0.648691 0.137 Uiso 0.653(5) 1 calc GR . P A 1
H43C H 0.691328 0.610266 0.701181 0.137 Uiso 0.653(5) 1 calc GR . P A 1
C44 C 0.721(2) 0.7474(6) 0.7119(13) 0.086(3) Uani 0.653(5) 1 d D U P A 1
H44A H 0.689925 0.776218 0.740367 0.129 Uiso 0.653(5) 1 calc GR . P A 1
H44B H 0.679622 0.754265 0.671730 0.129 Uiso 0.653(5) 1 calc GR . P A 1
H44C H 0.819350 0.749629 0.709588 0.129 Uiso 0.653(5) 1 calc GR . P A 1
N7 N 0.9351(12) 0.6326(6) 0.7848(6) 0.097(3) Uani 0.347(5) 1 d D U P A 2
N5 N 0.6232(14) 0.6395(6) 0.8792(6) 0.103(3) Uani 0.347(5) 1 d D U P A 2
N6 N 0.8085(15) 0.7369(6) 0.8832(7) 0.088(3) Uani 0.347(5) 1 d D U P A 2
N8 N 0.694(2) 0.6933(10) 0.7320(7) 0.078(2) Uani 0.347(5) 1 d D U P A 2
C45 C 0.5008(19) 0.6175(9) 0.8497(10) 0.108(4) Uani 0.347(5) 1 d D U P A 2
H45A H 0.441355 0.649357 0.838318 0.161 Uiso 0.347(5) 1 calc GR . P A 2
H45B H 0.454832 0.592205 0.877624 0.161 Uiso 0.347(5) 1 calc GR . P A 2
H45C H 0.523887 0.596231 0.813272 0.161 Uiso 0.347(5) 1 calc GR . P A 2
C46 C 0.699(2) 0.5969(7) 0.9126(10) 0.123(5) Uani 0.347(5) 1 d D U P A 2
H46A H 0.735082 0.568883 0.884340 0.185 Uiso 0.347(5) 1 calc GR . P A 2
H46B H 0.640869 0.577657 0.941033 0.185 Uiso 0.347(5) 1 calc GR . P A 2
H46C H 0.774285 0.615206 0.935127 0.185 Uiso 0.347(5) 1 calc GR . P A 2
C47 C 0.5982(17) 0.6900(6) 0.9121(8) 0.100(3) Uani 0.347(5) 1 d D U P A 2
H47A H 0.545405 0.679659 0.947718 0.120 Uiso 0.347(5) 1 calc R . P A 2
H47B H 0.540958 0.715152 0.886097 0.120 Uiso 0.347(5) 1 calc R . P A 2
C48 C 0.7221(15) 0.7247(9) 0.9347(8) 0.093(3) Uani 0.347(5) 1 d D U P A 2
H48A H 0.692385 0.760855 0.953137 0.112 Uiso 0.347(5) 1 calc R . P A 2
H48B H 0.773621 0.702763 0.965989 0.112 Uiso 0.347(5) 1 calc R . P A 2
C49 C 0.9457(13) 0.7469(8) 0.9090(7) 0.085(3) Uani 0.347(5) 1 d D U P A 2
H49A H 1.002815 0.762410 0.877628 0.127 Uiso 0.347(5) 1 calc GR . P A 2
H49B H 0.983715 0.710827 0.923999 0.127 Uiso 0.347(5) 1 calc GR . P A 2
H49C H 0.941528 0.774123 0.942613 0.127 Uiso 0.347(5) 1 calc GR . P A 2
C50 C 0.7631(19) 0.7910(7) 0.8562(8) 0.080(4) Uani 0.347(5) 1 d D U P A 2
H50A H 0.817117 0.799746 0.821058 0.120 Uiso 0.347(5) 1 calc GR . P A 2
H50B H 0.773720 0.821566 0.886277 0.120 Uiso 0.347(5) 1 calc GR . P A 2
H50C H 0.668021 0.787865 0.843337 0.120 Uiso 0.347(5) 1 calc GR . P A 2
C51 C 1.0718(16) 0.6446(9) 0.8077(9) 0.105(4) Uani 0.347(5) 1 d D U P A 2
H51B H 1.128699 0.611047 0.802044 0.158 Uiso 0.347(5) 1 calc GR . P A 2
H51A H 1.069998 0.653985 0.850941 0.158 Uiso 0.347(5) 1 calc GR . P A 2
H51C H 1.108485 0.676965 0.785479 0.158 Uiso 0.347(5) 1 calc GR . P A 2
C52 C 0.913(2) 0.5715(6) 0.7874(10) 0.113(5) Uani 0.347(5) 1 d D U P A 2
H52A H 0.860582 0.562283 0.822953 0.169 Uiso 0.347(5) 1 calc GR . P A 2
H52C H 0.999939 0.551790 0.790329 0.169 Uiso 0.347(5) 1 calc GR . P A 2
H52B H 0.863390 0.559074 0.750587 0.169 Uiso 0.347(5) 1 calc GR . P A 2
C53 C 0.9190(15) 0.6510(7) 0.7215(6) 0.093(3) Uani 0.347(5) 1 d D U P A 2
H53A H 0.970020 0.624574 0.695892 0.112 Uiso 0.347(5) 1 calc R . P A 2
H53B H 0.959893 0.689282 0.717655 0.112 Uiso 0.347(5) 1 calc R . P A 2
C54 C 0.7723(16) 0.6538(12) 0.6963(12) 0.083(3) Uani 0.347(5) 1 d D U P A 2
H54A H 0.771375 0.666567 0.653488 0.100 Uiso 0.347(5) 1 calc R . P A 2
H54B H 0.731212 0.615431 0.697573 0.100 Uiso 0.347(5) 1 calc R . P A 2
C55 C 0.551(2) 0.6834(11) 0.7211(11) 0.086(4) Uani 0.347(5) 1 d D U P A 2
H55A H 0.499745 0.709665 0.745895 0.129 Uiso 0.347(5) 1 calc GR . P A 2
H55B H 0.529481 0.644002 0.731965 0.129 Uiso 0.347(5) 1 calc GR . P A 2
H55C H 0.528032 0.689732 0.678154 0.129 Uiso 0.347(5) 1 calc GR . P A 2
C56 C 0.728(4) 0.7518(10) 0.718(2) 0.083(5) Uani 0.347(5) 1 d D U P A 2
H56A H 0.658372 0.777164 0.733465 0.124 Uiso 0.347(5) 1 calc GR . P A 2
H56B H 0.733803 0.756536 0.674374 0.124 Uiso 0.347(5) 1 calc GR . P A 2
H56C H 0.815156 0.761478 0.737938 0.124 Uiso 0.347(5) 1 calc GR . P A 2

loop_
_atom_site_aniso_label
_atom_site_aniso_U_11
_atom_site_aniso_U_22
_atom_site_aniso_U_33
_atom_site_aniso_U_23
_atom_site_aniso_U_13
_atom_site_aniso_U_12
P1 0.0507(5) 0.0473(5) 0.0417(5) 0.0014(4) -0.0033(4) -0.0020(4)
P2 0.0575(6) 0.0518(6) 0.0405(5) 0.0022(4) -0.0010(4) 0.0077(4)
P3 0.0513(5) 0.0530(6) 0.0407(5) 0.0033(4) -0.0043(4) -0.0042(4)
P4 0.0513(5) 0.0484(5) 0.0425(5) 0.0028(4) -0.0017(4) 0.0018(4)
P5 0.0569(6) 0.0513(6) 0.0469(6) 0.0041(4) -0.0011(4) -0.0076(4)
P6 0.0752(7) 0.0494(6) 0.0539(6) 0.0006(4) -0.0023(5) 0.0028(5)
P7 0.0590(6) 0.0605(6) 0.0428(5) 0.0017(4) 0.0009(4) 0.0085(5)
Si1 0.0535(6) 0.0478(6) 0.0418(5) 0.0040(4) -0.0019(4) -0.0011(4)
Si2 0.0595(6) 0.0531(6) 0.0441(6) 0.0029(4) 0.0036(5) 0.0024(5)
C1 0.056(2) 0.053(2) 0.040(2) 0.0053(16) -0.0036(16) -0.0033(18)
C2 0.056(2) 0.051(2) 0.043(2) -0.0004(16) -0.0011(17) 0.0049(17)
C3 0.062(2) 0.050(2) 0.055(2) 0.0054(18) -0.0001(19) -0.0020(19)
C4 0.062(2) 0.059(3) 0.058(3) 0.001(2) 0.005(2) 0.005(2)
C5 0.065(3) 0.067(3) 0.048(2) 0.0094(19) -0.0045(19) -0.008(2)
C6 0.066(3) 0.067(3) 0.053(3) -0.006(2) 0.009(2) 0.010(2)
C7 0.081(3) 0.072(3) 0.044(2) 0.008(2) 0.004(2) 0.011(2)
C8 0.074(3) 0.061(3) 0.069(3) 0.009(2) 0.010(2) -0.004(2)
C9 0.0476(19) 0.053(2) 0.041(2) -0.0012(16) -0.0048(15) -0.0021(16)
C10 0.056(2) 0.053(2) 0.065(3) -0.0054(19) -0.004(2) -0.0026(19)
C11 0.070(3) 0.052(2) 0.074(3) -0.004(2) -0.006(2) -0.001(2)
C12 0.064(3) 0.062(3) 0.070(3) -0.010(2) -0.008(2) 0.011(2)
C13 0.052(2) 0.080(3) 0.062(3) -0.002(2) 0.000(2) 0.003(2)
C14 0.057(2) 0.060(2) 0.056(2) 0.0021(19) -0.0017(19) -0.0039(19)
C15 0.060(2) 0.047(2) 0.044(2) 0.0041(16) -0.0033(17) -0.0058(17)
C16 0.062(2) 0.049(2) 0.052(2) 0.0000(17) -0.0074(19) -0.0007(18)
C17 0.076(3) 0.062(3) 0.061(3) -0.008(2) -0.019(2) 0.002(2)
C18 0.102(4) 0.063(3) 0.057(3) -0.014(2) -0.013(3) -0.004(3)
C19 0.088(3) 0.059(3) 0.056(3) -0.008(2) -0.003(2) 0.012(2)
C20 0.068(3) 0.059(2) 0.047(2) 0.0011(18) -0.0031(19) 0.002(2)
C21 0.087(3) 0.055(2) 0.040(2) -0.0003(17) 0.005(2) 0.025(2)
C22 0.108(4) 0.053(3) 0.051(3) 0.0056(19) 0.004(2) 0.010(3)
C23 0.163(6) 0.050(3) 0.061(3) 0.001(2) 0.017(4) 0.009(3)
C24 0.182(8) 0.064(4) 0.061(3) 0.007(3) 0.007(4) 0.046(4)
C25 0.127(5) 0.084(4) 0.066(3) 0.004(3) -0.010(3) 0.052(4)
C26 0.097(4) 0.077(3) 0.057(3) -0.003(2) -0.003(3) 0.037(3)
C27 0.052(2) 0.068(3) 0.044(2) 0.0020(18) -0.0072(17) 0.0070(19)
C28 0.059(2) 0.076(3) 0.051(2) 0.002(2) -0.0015(19) 0.009(2)
C29 0.056(3) 0.096(4) 0.070(3) 0.002(3) -0.003(2) 0.003(3)
C30 0.057(3) 0.103(4) 0.101(5) -0.018(4) -0.008(3) -0.014(3)
C31 0.071(3) 0.130(5) 0.093(4) -0.046(4) 0.005(3) -0.013(3)
C32 0.061(3) 0.097(4) 0.071(3) -0.022(3) 0.002(2) -0.004(3)
Li1 0.096(4) 0.077(5) 0.057(4) -0.004(3) 0.001(3) 0.003(4)
N1 0.100(4) 0.104(4) 0.116(5) -0.036(4) -0.046(4) 0.027(4)
N2 0.091(4) 0.114(5) 0.068(3) -0.016(4) 0.005(3) -0.030(4)
N3 0.114(5) 0.081(4) 0.082(4) 0.002(3) 0.013(4) -0.022(4)
N4 0.086(4) 0.079(3) 0.067(3) -0.005(3) 0.005(3) 0.013(3)
C33 0.130(8) 0.106(6) 0.179(10) -0.052(7) -0.053(8) 0.036(6)
C34 0.099(6) 0.158(7) 0.131(7) -0.052(7) -0.021(5) 0.030(6)
C35 0.111(5) 0.127(5) 0.105(5) -0.029(5) -0.040(5) 0.007(5)
C36 0.099(4) 0.116(5) 0.087(5) -0.032(4) -0.007(4) -0.017(4)
C37 0.106(6) 0.101(5) 0.091(7) -0.044(5) 0.021(5) -0.034(5)
C38 0.136(7) 0.138(8) 0.070(5) -0.011(5) 0.002(5) -0.044(6)
C39 0.160(8) 0.099(6) 0.103(7) 0.020(5) 0.012(6) -0.036(6)
C40 0.095(5) 0.118(6) 0.083(5) -0.007(5) 0.012(4) -0.012(5)
C41 0.093(5) 0.093(5) 0.082(4) -0.016(4) 0.002(4) -0.015(4)
C42 0.085(4) 0.095(5) 0.075(5) -0.008(4) 0.000(4) 0.009(4)
C43 0.101(7) 0.097(6) 0.075(5) -0.023(4) -0.008(5) 0.025(6)
C44 0.096(6) 0.081(5) 0.081(8) 0.004(5) 0.018(6) 0.009(5)
N7 0.094(5) 0.092(5) 0.103(6) -0.022(6) -0.015(5) 0.012(5)
N5 0.130(6) 0.095(5) 0.084(5) -0.008(4) 0.019(5) -0.037(5)
N6 0.090(5) 0.102(5) 0.071(5) -0.014(5) 0.005(4) -0.023(5)
N8 0.086(5) 0.080(4) 0.069(4) -0.007(4) 0.004(4) 0.008(4)
C45 0.129(8) 0.098(8) 0.096(8) -0.020(7) 0.023(7) -0.037(7)
C46 0.170(11) 0.099(9) 0.101(10) 0.019(8) 0.022(9) -0.033(8)
C47 0.117(6) 0.108(6) 0.077(6) -0.015(5) 0.021(5) -0.035(5)
C48 0.102(6) 0.109(6) 0.069(5) -0.022(5) 0.012(5) -0.024(5)
C49 0.092(6) 0.094(8) 0.068(7) -0.012(6) 0.001(6) -0.018(7)
C50 0.084(8) 0.087(7) 0.069(8) -0.028(6) 0.002(7) -0.007(6)
C51 0.095(7) 0.113(8) 0.105(9) -0.019(8) -0.018(7) 0.023(7)
C52 0.125(10) 0.086(6) 0.124(11) -0.020(8) -0.033(9) 0.030(7)
C53 0.091(6) 0.097(6) 0.091(6) -0.022(6) 0.001(5) 0.012(6)
C54 0.092(6) 0.082(5) 0.075(5) -0.012(5) 0.006(5) 0.010(5)
C55 0.089(6) 0.094(8) 0.073(9) -0.026(7) -0.007(7) 0.000(6)
C56 0.092(9) 0.077(6) 0.079(10) 0.003(7) 0.012(9) 0.009(7)

loop_
_atom_type_symbol
_atom_type_description
_atom_type_scat_dispersion_real
_atom_type_scat_dispersion_imag
_atom_type_scat_source
C C 0.0181 0.0091 'International Tables Vol C Tables 4.2.6.8 and 6.1.1.4'
H H 0.0000 0.0000 'International Tables Vol C Tables 4.2.6.8 and 6.1.1.4'
Li Li 0.0008 0.0003 'International Tables Vol C Tables 4.2.6.8 and 6.1.1.4'
N N 0.0311 0.0180 'International Tables Vol C Tables 4.2.6.8 and 6.1.1.4'
P P 0.2955 0.4335 'International Tables Vol C Tables 4.2.6.8 and 6.1.1.4'
Si Si 0.2541 0.3302 'International Tables Vol C Tables 4.2.6.8 and 6.1.1.4'

loop_
_exptl_crystal_face_index_h
_exptl_crystal_face_index_k
_exptl_crystal_face_index_l
_exptl_crystal_face_perp_dist
4 -11 -2 0.0231
-6 -6 -1 0.0210
-6 6 1 0.0342
-6 -7 3 0.0260
4 11 -5 0.0204
4 -6 -10 0.0161
-4 7 10 0.0420
-1 1 14 0.0297
1 2 -14 0.0072
5 1 8 0.0297

loop_
_geom_angle_atom_site_label_1
_geom_angle_atom_site_label_2
_geom_angle_atom_site_label_3
_geom_angle
_geom_angle_site_symmetry_1
_geom_angle_site_symmetry_3
_geom_angle_publ_flag
C1 P1 P5 108.50(14) . . ?
C1 P1 C9 113.14(19) . . ?
C1 P1 C15 113.9(2) . . ?
C9 P1 P5 106.90(14) . . ?
C15 P1 P5 111.74(13) . . ?
C15 P1 C9 102.46(18) . . ?
C2 P2 P7 108.74(14) . . ?
C2 P2 C21 113.4(2) . . ?
C2 P2 C27 111.8(2) . . ?
C21 P2 P7 109.58(14) . . ?
C21 P2 C27 105.0(2) . . ?
C27 P2 P7 108.28(15) . . ?
P4 P3 P7 94.31(5) . . ?
C1 P3 P4 102.27(14) . . ?
C1 P3 P7 103.80(14) . . ?
P3 P4 P5 93.69(5) . . ?
C2 P4 P3 101.60(15) . . ?
C2 P4 P5 104.23(14) . . ?
P1 P5 P4 87.61(5) . . ?
P6 P5 P1 100.83(6) . . ?
P6 P5 P4 104.51(6) . . ?
P7 P6 P5 102.06(6) . . ?
P2 P7 P3 87.84(5) . . ?
P6 P7 P2 100.10(6) . . ?
P6 P7 P3 104.27(6) . . ?
C1 Si1 C3 110.3(2) . . ?
C1 Si1 C4 111.2(2) . . ?
C1 Si1 C5 113.8(2) . . ?
C3 Si1 C4 107.2(2) . . ?
C3 Si1 C5 106.7(2) . . ?
C5 Si1 C4 107.3(2) . . ?
C2 Si2 C6 110.3(2) . . ?
C2 Si2 C7 113.7(2) . . ?
C2 Si2 C8 111.6(2) . . ?
C6 Si2 C7 105.8(2) . . ?
C8 Si2 C6 107.6(2) . . ?
C8 Si2 C7 107.5(2) . . ?
P1 C1 P3 114.6(2) . . ?
P1 C1 Si1 128.0(2) . . ?
P3 C1 Si1 117.2(2) . . ?
P2 C2 P4 115.6(2) . . ?
P2 C2 Si2 126.1(2) . . ?
P4 C2 Si2 118.1(2) . . ?
Si1 C3 H3A 109.5 . . ?
Si1 C3 H3B 109.5 . . ?
Si1 C3 H3C 109.5 . . ?
H3A C3 H3B 109.5 . . ?
H3A C3 H3C 109.5 . . ?
H3B C3 H3C 109.5 . . ?
Si1 C4 H4A 109.5 . . ?
Si1 C4 H4B 109.5 . . ?
Si1 C4 H4C 109.5 . . ?
H4A C4 H4B 109.5 . . ?
H4A C4 H4C 109.5 . . ?
H4B C4 H4C 109.5 . . ?
Si1 C5 H5A 109.5 . . ?
Si1 C5 H5B 109.5 . . ?
Si1 C5 H5C 109.5 . . ?
H5A C5 H5B 109.5 . . ?
H5A C5 H5C 109.5 . . ?
H5B C5 H5C 109.5 . . ?
Si2 C6 H6A 109.5 . . ?
Si2 C6 H6B 109.5 . . ?
Si2 C6 H6C 109.5 . . ?
H6A C6 H6B 109.5 . . ?
H6A C6 H6C 109.5 . . ?
H6B C6 H6C 109.5 . . ?
Si2 C7 H7A 109.5 . . ?
Si2 C7 H7B 109.5 . . ?
Si2 C7 H7C 109.5 . . ?
H7A C7 H7B 109.5 . . ?
H7A C7 H7C 109.5 . . ?
H7B C7 H7C 109.5 . . ?
Si2 C8 H8A 109.5 . . ?
Si2 C8 H8B 109.5 . . ?
Si2 C8 H8C 109.5 . . ?
H8A C8 H8B 109.5 . . ?
H8A C8 H8C 109.5 . . ?
H8B C8 H8C 109.5 . . ?
C10 C9 P1 118.9(3) . . ?
C10 C9 C14 119.2(4) . . ?
C14 C9 P1 121.8(3) . . ?
C9 C10 H10 120.1 . . ?
C11 C10 C9 119.9(4) . . ?
C11 C10 H10 120.1 . . ?
C10 C11 H11 119.9 . . ?
C12 C11 C10 120.3(5) . . ?
C12 C11 H11 119.9 . . ?
C11 C12 H12 119.7 . . ?
C11 C12 C13 120.7(4) . . ?
C13 C12 H12 119.7 . . ?
C12 C13 H13 120.5 . . ?
C14 C13 C12 119.0(5) . . ?
C14 C13 H13 120.5 . . ?
C9 C14 H14 119.6 . . ?
C13 C14 C9 120.9(4) . . ?
C13 C14 H14 119.6 . . ?
C16 C15 P1 122.2(3) . . ?
C20 C15 P1 118.6(3) . . ?
C20 C15 C16 119.2(4) . . ?
C15 C16 H16 119.9 . . ?
C17 C16 C15 120.3(4) . . ?
C17 C16 H16 119.9 . . ?
C16 C17 H17 120.0 . . ?
C16 C17 C18 119.9(4) . . ?
C18 C17 H17 120.0 . . ?
C17 C18 H18 119.8 . . ?
C17 C18 C19 120.3(4) . . ?
C19 C18 H18 119.8 . . ?
C18 C19 H19 120.1 . . ?
C20 C19 C18 119.8(5) . . ?
C20 C19 H19 120.1 . . ?
C15 C20 H20 119.8 . . ?
C19 C20 C15 120.4(4) . . ?
C19 C20 H20 119.8 . . ?
C22 C21 P2 117.4(4) . . ?
C26 C21 P2 123.0(4) . . ?
C26 C21 C22 119.6(5) . . ?
C21 C22 H22 120.2 . . ?
C21 C22 C23 119.6(6) . . ?
C23 C22 H22 120.2 . . ?
C22 C23 H23 119.8 . . ?
C24 C23 C22 120.5(7) . . ?
C24 C23 H23 119.8 . . ?
C23 C24 H24 120.0 . . ?
C23 C24 C25 120.0(6) . . ?
C25 C24 H24 120.0 . . ?
C24 C25 H25 119.6 . . ?
C24 C25 C26 120.9(6) . . ?
C26 C25 H25 119.6 . . ?
C21 C26 C25 119.5(6) . . ?
C21 C26 H26 120.2 . . ?
C25 C26 H26 120.2 . . ?
C28 C27 P2 122.4(3) . . ?
C28 C27 C32 118.6(4) . . ?
C32 C27 P2 118.9(4) . . ?
C27 C28 H28 119.9 . . ?
C27 C28 C29 120.3(5) . . ?
C29 C28 H28 119.9 . . ?
C28 C29 H29 119.5 . . ?
C30 C29 C28 121.0(5) . . ?
C30 C29 H29 119.5 . . ?
C29 C30 H30 120.4 . . ?
C29 C30 C31 119.3(5) . . ?
C31 C30 H30 120.4 . . ?
C30 C31 H31 119.7 . . ?
C30 C31 C32 120.7(6) . . ?
C32 C31 H31 119.7 . . ?
C27 C32 H32 119.9 . . ?
C31 C32 C27 120.2(5) . . ?
C31 C32 H32 119.9 . . ?
N1 Li1 N3 132.6(5) . . ?
N2 Li1 N1 90.1(4) . . ?
N2 Li1 N3 113.3(5) . . ?
N2 Li1 N4 128.5(6) . . ?
N4 Li1 N1 113.2(5) . . ?
N4 Li1 N3 84.6(5) . . ?
N7 Li1 N6 110.6(6) . . ?
N5 Li1 N7 131.1(7) . . ?
N5 Li1 N6 88.6(7) . . ?
N5 Li1 N8 120.6(9) . . ?
N8 Li1 N7 90.3(8) . . ?
N8 Li1 N6 117.8(9) . . ?
C33 N1 Li1 116.2(8) . . ?
C33 N1 C34 109.6(8) . . ?
C33 N1 C35 108.3(7) . . ?
C34 N1 Li1 113.1(7) . . ?
C35 N1 Li1 100.4(6) . . ?
C35 N1 C34 108.5(8) . . ?
C36 N2 Li1 98.8(6) . . ?
C36 N2 C38 110.4(8) . . ?
C37 N2 Li1 118.6(7) . . ?
C37 N2 C36 111.4(7) . . ?
C37 N2 C38 111.0(8) . . ?
C38 N2 Li1 106.0(7) . . ?
C39 N3 Li1 114.3(8) . . ?
C39 N3 C40 107.3(8) . . ?
C39 N3 C41 109.8(7) . . ?
C40 N3 Li1 113.5(6) . . ?
C41 N3 Li1 103.1(6) . . ?
C41 N3 C40 108.8(7) . . ?
C42 N4 Li1 104.5(9) . . ?
C42 N4 C43 108.2(8) . . ?
C43 N4 Li1 110.8(8) . . ?
C44 N4 Li1 115.0(14) . . ?
C44 N4 C42 108.6(8) . . ?
C44 N4 C43 109.5(8) . . ?
N1 C33 H33A 109.5 . . ?
N1 C33 H33B 109.5 . . ?
N1 C33 H33C 109.5 . . ?
H33A C33 H33B 109.5 . . ?
H33A C33 H33C 109.5 . . ?
H33B C33 H33C 109.5 . . ?
N1 C34 H34A 109.5 . . ?
N1 C34 H34B 109.5 . . ?
N1 C34 H34C 109.5 . . ?
H34A C34 H34B 109.5 . . ?
H34A C34 H34C 109.5 . . ?
H34B C34 H34C 109.5 . . ?
N1 C35 H35A 110.0 . . ?
N1 C35 H35B 110.0 . . ?
N1 C35 C36 108.3(8) . . ?
H35A C35 H35B 108.4 . . ?
C36 C35 H35A 110.0 . . ?
C36 C35 H35B 110.0 . . ?
N2 C36 C35 114.2(8) . . ?
N2 C36 H36A 108.7 . . ?
N2 C36 H36B 108.7 . . ?
C35 C36 H36A 108.7 . . ?
C35 C36 H36B 108.7 . . ?
H36A C36 H36B 107.6 . . ?
N2 C37 H37A 109.5 . . ?
N2 C37 H37B 109.5 . . ?
N2 C37 H37C 109.5 . . ?
H37A C37 H37B 109.5 . . ?
H37A C37 H37C 109.5 . . ?
H37B C37 H37C 109.5 . . ?
N2 C38 H38A 109.5 . . ?
N2 C38 H38B 109.5 . . ?
N2 C38 H38C 109.5 . . ?
H38A C38 H38B 109.5 . . ?
H38A C38 H38C 109.5 . . ?
H38B C38 H38C 109.5 . . ?
N3 C39 H39A 109.5 . . ?
N3 C39 H39B 109.5 . . ?
N3 C39 H39C 109.5 . . ?
H39A C39 H39B 109.5 . . ?
H39A C39 H39C 109.5 . . ?
H39B C39 H39C 109.5 . . ?
N3 C40 H40A 109.5 . . ?
N3 C40 H40B 109.5 . . ?
N3 C40 H40C 109.5 . . ?
H40A C40 H40B 109.5 . . ?
H40A C40 H40C 109.5 . . ?
H40B C40 H40C 109.5 . . ?
N3 C41 H41A 110.1 . . ?
N3 C41 H41B 110.1 . . ?
N3 C41 C42 108.1(8) . . ?
H41A C41 H41B 108.4 . . ?
C42 C41 H41A 110.1 . . ?
C42 C41 H41B 110.1 . . ?
N4 C42 C41 111.1(10) . . ?
N4 C42 H42A 109.4 . . ?
N4 C42 H42B 109.4 . . ?
C41 C42 H42A 109.4 . . ?
C41 C42 H42B 109.4 . . ?
H42A C42 H42B 108.0 . . ?
N4 C43 H43A 109.5 . . ?
N4 C43 H43B 109.5 . . ?
N4 C43 H43C 109.5 . . ?
H43A C43 H43B 109.5 . . ?
H43A C43 H43C 109.5 . . ?
H43B C43 H43C 109.5 . . ?
N4 C44 H44A 109.5 . . ?
N4 C44 H44B 109.5 . . ?
N4 C44 H44C 109.5 . . ?
H44A C44 H44B 109.5 . . ?
H44A C44 H44C 109.5 . . ?
H44B C44 H44C 109.5 . . ?
C51 N7 Li1 124.7(11) . . ?
C51 N7 C53 110.1(10) . . ?
C52 N7 Li1 105.2(13) . . ?
C52 N7 C51 108.6(10) . . ?
C52 N7 C53 108.5(10) . . ?
C53 N7 Li1 98.8(9) . . ?
C45 N5 Li1 112.9(13) . . ?
C46 N5 Li1 103.2(12) . . ?
C46 N5 C45 113.7(11) . . ?
C47 N5 Li1 99.8(10) . . ?
C47 N5 C45 111.6(11) . . ?
C47 N5 C46 114.5(12) . . ?
C48 N6 Li1 103.4(10) . . ?
C48 N6 C49 106.6(9) . . ?
C49 N6 Li1 124.0(11) . . ?
C50 N6 Li1 107.7(11) . . ?
C50 N6 C48 107.6(10) . . ?
C50 N6 C49 106.7(10) . . ?
C54 N8 Li1 100.6(15) . . ?
C55 N8 Li1 111.9(16) . . ?
C55 N8 C54 110.1(11) . . ?
C56 N8 Li1 112(3) . . ?
C56 N8 C54 111.1(12) . . ?
C56 N8 C55 110.4(12) . . ?
N5 C45 H45A 109.5 . . ?
N5 C45 H45B 109.5 . . ?
N5 C45 H45C 109.5 . . ?
H45A C45 H45B 109.5 . . ?
H45A C45 H45C 109.5 . . ?
H45B C45 H45C 109.5 . . ?
N5 C46 H46A 109.5 . . ?
N5 C46 H46B 109.5 . . ?
N5 C46 H46C 109.5 . . ?
H46A C46 H46B 109.5 . . ?
H46A C46 H46C 109.5 . . ?
H46B C46 H46C 109.5 . . ?
N5 C47 H47A 108.0 . . ?
N5 C47 H47B 108.0 . . ?
N5 C47 C48 117.1(15) . . ?
H47A C47 H47B 107.3 . . ?
C48 C47 H47A 108.0 . . ?
C48 C47 H47B 108.0 . . ?
N6 C48 C47 109.3(14) . . ?
N6 C48 H48A 109.8 . . ?
N6 C48 H48B 109.8 . . ?
C47 C48 H48A 109.8 . . ?
C47 C48 H48B 109.8 . . ?
H48A C48 H48B 108.3 . . ?
N6 C49 H49A 109.5 . . ?
N6 C49 H49B 109.5 . . ?
N6 C49 H49C 109.5 . . ?
H49A C49 H49B 109.5 . . ?
H49A C49 H49C 109.5 . . ?
H49B C49 H49C 109.5 . . ?
N6 C50 H50A 109.5 . . ?
N6 C50 H50B 109.5 . . ?
N6 C50 H50C 109.5 . . ?
H50A C50 H50B 109.5 . . ?
H50A C50 H50C 109.5 . . ?
H50B C50 H50C 109.5 . . ?
N7 C51 H51B 109.5 . . ?
N7 C51 H51A 109.5 . . ?
N7 C51 H51C 109.5 . . ?
H51B C51 H51A 109.5 . . ?
H51B C51 H51C 109.5 . . ?
H51A C51 H51C 109.5 . . ?
N7 C52 H52A 109.5 . . ?
N7 C52 H52C 109.5 . . ?
N7 C52 H52B 109.5 . . ?
H52A C52 H52C 109.5 . . ?
H52A C52 H52B 109.5 . . ?
H52C C52 H52B 109.5 . . ?
N7 C53 H53A 108.4 . . ?
N7 C53 H53B 108.4 . . ?
N7 C53 C54 115.4(16) . . ?
H53A C53 H53B 107.5 . . ?
C54 C53 H53A 108.4 . . ?
C54 C53 H53B 108.4 . . ?
N8 C54 C53 110.1(17) . . ?
N8 C54 H54A 109.6 . . ?
N8 C54 H54B 109.6 . . ?
C53 C54 H54A 109.6 . . ?
C53 C54 H54B 109.6 . . ?
H54A C54 H54B 108.2 . . ?
N8 C55 H55A 109.5 . . ?
N8 C55 H55B 109.5 . . ?
N8 C55 H55C 109.5 . . ?
H55A C55 H55B 109.5 . . ?
H55A C55 H55C 109.5 . . ?
H55B C55 H55C 109.5 . . ?
N8 C56 H56A 109.5 . . ?
N8 C56 H56B 109.5 . . ?
N8 C56 H56C 109.5 . . ?
H56A C56 H56B 109.5 . . ?
H56A C56 H56C 109.5 . . ?
H56B C56 H56C 109.5 . . ?

loop_
_geom_bond_atom_site_label_1
_geom_bond_atom_site_label_2
_geom_bond_distance
_geom_bond_site_symmetry_2
_geom_bond_publ_flag
P1 P5 2.1966(14) . ?
P1 C1 1.710(4) . ?
P1 C9 1.829(4) . ?
P1 C15 1.819(4) . ?
P2 P7 2.1984(15) . ?
P2 C2 1.705(4) . ?
P2 C21 1.820(4) . ?
P2 C27 1.837(4) . ?
P3 P4 2.2226(15) . ?
P3 P7 2.2453(15) . ?
P3 C1 1.786(4) . ?
P4 P5 2.2493(15) . ?
P4 C2 1.776(4) . ?
P5 P6 2.1737(17) . ?
P6 P7 2.1711(17) . ?
Si1 C1 1.829(4) . ?
Si1 C3 1.875(4) . ?
Si1 C4 1.879(4) . ?
Si1 C5 1.875(4) . ?
Si2 C2 1.837(4) . ?
Si2 C6 1.881(5) . ?
Si2 C7 1.888(5) . ?
Si2 C8 1.871(5) . ?
C3 H3A 0.9800 . ?
C3 H3B 0.9800 . ?
C3 H3C 0.9800 . ?
C4 H4A 0.9800 . ?
C4 H4B 0.9800 . ?
C4 H4C 0.9800 . ?
C5 H5A 0.9800 . ?
C5 H5B 0.9800 . ?
C5 H5C 0.9800 . ?
C6 H6A 0.9800 . ?
C6 H6B 0.9800 . ?
C6 H6C 0.9800 . ?
C7 H7A 0.9800 . ?
C7 H7B 0.9800 . ?
C7 H7C 0.9800 . ?
C8 H8A 0.9800 . ?
C8 H8B 0.9800 . ?
C8 H8C 0.9800 . ?
C9 C10 1.390(6) . ?
C9 C14 1.391(6) . ?
C10 H10 0.9500 . ?
C10 C11 1.383(7) . ?
C11 H11 0.9500 . ?
C11 C12 1.375(7) . ?
C12 H12 0.9500 . ?
C12 C13 1.386(7) . ?
C13 H13 0.9500 . ?
C13 C14 1.384(7) . ?
C14 H14 0.9500 . ?
C15 C16 1.396(6) . ?
C15 C20 1.391(6) . ?
C16 H16 0.9500 . ?
C16 C17 1.381(6) . ?
C17 H17 0.9500 . ?
C17 C18 1.382(7) . ?
C18 H18 0.9500 . ?
C18 C19 1.386(7) . ?
C19 H19 0.9500 . ?
C19 C20 1.382(6) . ?
C20 H20 0.9500 . ?
C21 C22 1.390(8) . ?
C21 C26 1.389(7) . ?
C22 H22 0.9500 . ?
C22 C23 1.407(7) . ?
C23 H23 0.9500 . ?
C23 C24 1.356(10) . ?
C24 H24 0.9500 . ?
C24 C25 1.380(10) . ?
C25 H25 0.9500 . ?
C25 C26 1.389(8) . ?
C26 H26 0.9500 . ?
C27 C28 1.383(6) . ?
C27 C32 1.389(7) . ?
C28 H28 0.9500 . ?
C28 C29 1.386(7) . ?
C29 H29 0.9500 . ?
C29 C30 1.367(8) . ?
C30 H30 0.9500 . ?
C30 C31 1.369(8) . ?
C31 H31 0.9500 . ?
C31 C32 1.389(8) . ?
C32 H32 0.9500 . ?
Li1 N1 2.105(9) . ?
Li1 N2 2.066(10) . ?
Li1 N3 2.226(9) . ?
Li1 N4 2.081(10) . ?
Li1 N7 2.130(12) . ?
Li1 N5 2.036(12) . ?
Li1 N6 2.166(12) . ?
Li1 N8 2.082(13) . ?
N1 C33 1.443(8) . ?
N1 C34 1.467(8) . ?
N1 C35 1.465(8) . ?
N2 C36 1.451(8) . ?
N2 C37 1.438(8) . ?
N2 C38 1.465(8) . ?
N3 C39 1.454(8) . ?
N3 C40 1.475(8) . ?
N3 C41 1.460(8) . ?
N4 C42 1.466(8) . ?
N4 C43 1.470(8) . ?
N4 C44 1.457(8) . ?
C33 H33A 0.9800 . ?
C33 H33B 0.9800 . ?
C33 H33C 0.9800 . ?
C34 H34A 0.9800 . ?
C34 H34B 0.9800 . ?
C34 H34C 0.9800 . ?
C35 H35A 0.9900 . ?
C35 H35B 0.9900 . ?
C35 C36 1.527(9) . ?
C36 H36A 0.9900 . ?
C36 H36B 0.9900 . ?
C37 H37A 0.9800 . ?
C37 H37B 0.9800 . ?
C37 H37C 0.9800 . ?
C38 H38A 0.9800 . ?
C38 H38B 0.9800 . ?
C38 H38C 0.9800 . ?
C39 H39A 0.9800 . ?
C39 H39B 0.9800 . ?
C39 H39C 0.9800 . ?
C40 H40A 0.9800 . ?
C40 H40B 0.9800 . ?
C40 H40C 0.9800 . ?
C41 H41A 0.9900 . ?
C41 H41B 0.9900 . ?
C41 C42 1.544(9) . ?
C42 H42A 0.9900 . ?
C42 H42B 0.9900 . ?
C43 H43A 0.9800 . ?
C43 H43B 0.9800 . ?
C43 H43C 0.9800 . ?
C44 H44A 0.9800 . ?
C44 H44B 0.9800 . ?
C44 H44C 0.9800 . ?
N7 C51 1.461(9) . ?
N7 C52 1.452(9) . ?
N7 C53 1.468(9) . ?
N5 C45 1.453(9) . ?
N5 C46 1.442(9) . ?
N5 C47 1.416(18) . ?
N6 C48 1.475(9) . ?
N6 C49 1.479(9) . ?
N6 C50 1.466(9) . ?
N8 C54 1.455(10) . ?
N8 C55 1.454(10) . ?
N8 C56 1.448(9) . ?
C45 H45A 0.9800 . ?
C45 H45B 0.9800 . ?
C45 H45C 0.9800 . ?
C46 H46A 0.9800 . ?
C46 H46B 0.9800 . ?
C46 H46C 0.9800 . ?
C47 H47A 0.9900 . ?
C47 H47B 0.9900 . ?
C47 C48 1.546(10) . ?
C48 H48A 0.9900 . ?
C48 H48B 0.9900 . ?
C49 H49A 0.9800 . ?
C49 H49B 0.9800 . ?
C49 H49C 0.9800 . ?
C50 H50A 0.9800 . ?
C50 H50B 0.9800 . ?
C50 H50C 0.9800 . ?
C51 H51B 0.9800 . ?
C51 H51A 0.9800 . ?
C51 H51C 0.9800 . ?
C52 H52A 0.9800 . ?
C52 H52C 0.9800 . ?
C52 H52B 0.9800 . ?
C53 H53A 0.9900 . ?
C53 H53B 0.9900 . ?
C53 C54 1.544(10) . ?
C54 H54A 0.9900 . ?
C54 H54B 0.9900 . ?
C55 H55A 0.9800 . ?
C55 H55B 0.9800 . ?
C55 H55C 0.9800 . ?
C56 H56A 0.9800 . ?
C56 H56B 0.9800 . ?
C56 H56C 0.9800 . ?

loop_
_geom_torsion_atom_site_label_1
_geom_torsion_atom_site_label_2
_geom_torsion_atom_site_label_3
_geom_torsion_atom_site_label_4
_geom_torsion
_geom_torsion_site_symmetry_1
_geom_torsion_site_symmetry_2
_geom_torsion_site_symmetry_3
_geom_torsion_site_symmetry_4
_geom_torsion_publ_flag
P1 C9 C10 C11 178.0(3) . . . . ?
P1 C9 C14 C13 179.5(3) . . . . ?
P1 C15 C16 C17 177.0(4) . . . . ?
P1 C15 C20 C19 -178.8(4) . . . . ?
P2 C21 C22 C23 -178.8(4) . . . . ?
P2 C21 C26 C25 179.0(4) . . . . ?
P2 C27 C28 C29 177.0(4) . . . . ?
P2 C27 C32 C31 -179.3(5) . . . . ?
P3 P4 C2 P2 -18.0(3) . . . . ?
P3 P4 C2 Si2 166.8(2) . . . . ?
P4 P3 C1 P1 -16.3(3) . . . . ?
P4 P3 C1 Si1 168.4(2) . . . . ?
P5 P1 C1 P3 -22.3(3) . . . . ?
P5 P1 C1 Si1 152.3(2) . . . . ?
P5 P1 C9 C10 144.8(3) . . . . ?
P5 P1 C9 C14 -35.2(4) . . . . ?
P5 P1 C15 C16 115.8(3) . . . . ?
P5 P1 C15 C20 -66.6(4) . . . . ?
P5 P4 C2 P2 78.9(2) . . . . ?
P5 P4 C2 Si2 -96.3(2) . . . . ?
P7 P2 C2 P4 -19.7(3) . . . . ?
P7 P2 C2 Si2 155.1(2) . . . . ?
P7 P2 C21 C22 -75.6(4) . . . . ?
P7 P2 C21 C26 105.4(4) . . . . ?
P7 P2 C27 C28 -31.8(4) . . . . ?
P7 P2 C27 C32 143.8(4) . . . . ?
P7 P3 C1 P1 81.3(2) . . . . ?
P7 P3 C1 Si1 -94.0(2) . . . . ?
C1 P1 C9 C10 25.4(4) . . . . ?
C1 P1 C9 C14 -154.5(3) . . . . ?
C1 P1 C15 C16 -120.9(4) . . . . ?
C1 P1 C15 C20 56.7(4) . . . . ?
C2 P2 C21 C22 46.0(4) . . . . ?
C2 P2 C21 C26 -132.9(4) . . . . ?
C2 P2 C27 C28 -151.5(4) . . . . ?
C2 P2 C27 C32 24.1(5) . . . . ?
C3 Si1 C1 P1 129.7(3) . . . . ?
C3 Si1 C1 P3 -55.8(3) . . . . ?
C4 Si1 C1 P1 -111.6(3) . . . . ?
C4 Si1 C1 P3 63.0(3) . . . . ?
C5 Si1 C1 P1 9.7(4) . . . . ?
C5 Si1 C1 P3 -175.7(2) . . . . ?
C6 Si2 C2 P2 131.7(3) . . . . ?
C6 Si2 C2 P4 -53.6(3) . . . . ?
C7 Si2 C2 P2 13.1(4) . . . . ?
C7 Si2 C2 P4 -172.2(2) . . . . ?
C8 Si2 C2 P2 -108.7(3) . . . . ?
C8 Si2 C2 P4 65.9(3) . . . . ?
C9 P1 C1 P3 96.1(3) . . . . ?
C9 P1 C1 Si1 -89.2(3) . . . . ?
C9 P1 C15 C16 1.7(4) . . . . ?
C9 P1 C15 C20 179.3(3) . . . . ?
C9 C10 C11 C12 2.9(7) . . . . ?
C10 C9 C14 C13 -0.5(6) . . . . ?
C10 C11 C12 C13 -1.5(8) . . . . ?
C11 C12 C13 C14 -0.9(7) . . . . ?
C12 C13 C14 C9 1.9(7) . . . . ?
C14 C9 C10 C11 -2.0(6) . . . . ?
C15 P1 C1 P3 -147.4(2) . . . . ?
C15 P1 C1 Si1 27.2(4) . . . . ?
C15 P1 C9 C10 -97.6(3) . . . . ?
C15 P1 C9 C14 82.4(4) . . . . ?
C15 C16 C17 C18 1.9(8) . . . . ?
C16 C15 C20 C19 -1.1(7) . . . . ?
C16 C17 C18 C19 -1.5(9) . . . . ?
C17 C18 C19 C20 -0.2(9) . . . . ?
C18 C19 C20 C15 1.5(8) . . . . ?
C20 C15 C16 C17 -0.6(7) . . . . ?
C21 P2 C2 P4 -141.8(2) . . . . ?
C21 P2 C2 Si2 32.9(4) . . . . ?
C21 P2 C27 C28 85.2(4) . . . . ?
C21 P2 C27 C32 -99.2(4) . . . . ?
C21 C22 C23 C24 0.6(8) . . . . ?
C22 C21 C26 C25 0.1(7) . . . . ?
C22 C23 C24 C25 -1.7(9) . . . . ?
C23 C24 C25 C26 2.0(9) . . . . ?
C24 C25 C26 C21 -1.2(9) . . . . ?
C26 C21 C22 C23 0.2(7) . . . . ?
C27 P2 C2 P4 99.8(3) . . . . ?
C27 P2 C2 Si2 -85.5(3) . . . . ?
C27 P2 C21 C22 168.3(4) . . . . ?
C27 P2 C21 C26 -10.7(4) . . . . ?
C27 C28 C29 C30 1.2(8) . . . . ?
C28 C27 C32 C31 -3.5(8) . . . . ?
C28 C29 C30 C31 -1.6(10) . . . . ?
C29 C30 C31 C32 -0.5(11) . . . . ?
C30 C31 C32 C27 3.1(11) . . . . ?
C32 C27 C28 C29 1.4(7) . . . . ?
Li1 N1 C35 C36 -41.4(10) . . . . ?
Li1 N2 C36 C35 -43.3(9) . . . . ?
Li1 N3 C41 C42 -40.8(8) . . . . ?
Li1 N4 C42 C41 -45.8(10) . . . . ?
Li1 N7 C53 C54 -34.3(16) . . . . ?
Li1 N5 C47 C48 -48.3(16) . . . . ?
Li1 N6 C48 C47 -24.2(15) . . . . ?
Li1 N8 C54 C53 -44.4(19) . . . . ?
N1 C35 C36 N2 63.7(12) . . . . ?
N3 C41 C42 N4 62.3(11) . . . . ?
C33 N1 C35 C36 -163.7(10) . . . . ?
C34 N1 C35 C36 77.4(11) . . . . ?
C37 N2 C36 C35 -168.8(9) . . . . ?
C38 N2 C36 C35 67.4(11) . . . . ?
C39 N3 C41 C42 -163.0(9) . . . . ?
C40 N3 C41 C42 79.9(9) . . . . ?
C43 N4 C42 C41 72.3(12) . . . . ?
C44 N4 C42 C41 -168.9(14) . . . . ?
N7 C53 C54 N8 59(2) . . . . ?
N5 C47 C48 N6 54(2) . . . . ?
C45 N5 C47 C48 -167.8(16) . . . . ?
C46 N5 C47 C48 61(2) . . . . ?
C49 N6 C48 C47 -156.3(15) . . . . ?
C50 N6 C48 C47 89.6(17) . . . . ?
C51 N7 C53 C54 -166.4(17) . . . . ?
C52 N7 C53 C54 75.0(19) . . . . ?
C55 N8 C54 C53 -163(2) . . . . ?
C56 N8 C54 C53 75(3) . . . . ?

loop_
_exptl_oxdiff_crystal_face_indexfrac_h
_exptl_oxdiff_crystal_face_indexfrac_k
_exptl_oxdiff_crystal_face_indexfrac_l
_exptl_oxdiff_crystal_face_x
_exptl_oxdiff_crystal_face_y
_exptl_oxdiff_crystal_face_z
3.9953 -11.0155 -1.9876 -0.3746 -0.5982 -0.6507
-6.0020 -5.9919 -1.0084 0.4762 0.7329 -0.5166
-5.9971 6.0161 0.9862 0.5297 0.8157 0.2779
-6.0037 -6.9894 2.9911 0.2301 0.8796 -0.5314
4.0063 10.9941 -4.9960 0.1100 -0.6923 0.7236
4.0000 -6.0188 -9.9879 0.1599 -0.8893 -0.4286
-3.9996 7.0193 9.9875 -0.1458 0.8901 0.4927
-1.0038 1.0131 13.9946 -0.7140 0.6459 0.2168
1.0052 1.9886 -13.9959 0.7563 -0.6436 -0.0243
4.9976 0.9964 8.0071 -0.8689 -0.3496 0.2622
